data_7062695
loop_
_publ_author_name
'Li, Tianrui'
'Zhang, Hao'
'Miao, Jinling'
'Xu, Chunyue'
'Nie, Yong'
'Liu, Guangning'
'Sun, Guoxin'
'Jiang, Xuchuan'

_publ_section_title
;
 Facile synthesis, aggregation-induced emission, mechano- and
 thermochromism of o-carborane--tetraphenylethene dyads with a short
 CH(OH) linker
;
_journal_issue 39
_journal_name_full 'New Journal of Chemistry'
_journal_page_first 18243
_journal_page_last 18250
_journal_paper_doi 10.1039/D3NJ03431C
_journal_volume 47
_journal_year 2023
_chemical_formula_moiety 'C29 H32 B10 O0.98'
_chemical_formula_sum 'C29 H32 B10 O0.97'
_chemical_formula_weight 504.25
_space_group_crystal_system triclinic
_space_group_IT_number 2
_space_group_name_Hall '-P 1'
_space_group_name_H-M_alt 'P -1'
_atom_sites_solution_hydrogens geom
_atom_sites_solution_primary direct
_atom_sites_solution_secondary difmap
_audit_creation_date 2018-04-19
_audit_creation_method
;
Olex2 1.2
(compiled 2017.03.28 svn.r3405 for OlexSys, GUI svn.r5337)
;
_audit_update_record
;
2019-03-07 deposited with the CCDC.	2023-09-04 downloaded from the CCDC.
;
_cell_angle_alpha 78.019(6)
_cell_angle_beta 88.318(6)
_cell_angle_gamma 69.186(7)
_cell_formula_units_Z 2
_cell_length_a 9.9704(8)
_cell_length_b 11.7142(7)
_cell_length_c 13.6657(10)
_cell_measurement_reflns_used 4845
_cell_measurement_temperature 293(2)
_cell_measurement_theta_max 28.4080
_cell_measurement_theta_min 3.5910
_cell_volume 1457.7(2)
_computing_cell_refinement 'CrysAlisPro 1.171.39.33c (Rigaku OD, 2017)'
_computing_data_collection 'CrysAlisPro 1.171.39.33c (Rigaku OD, 2017)'
_computing_data_reduction 'CrysAlisPro 1.171.39.33c (Rigaku OD, 2017)'
_computing_molecular_graphics 'Olex2 (Dolomanov et al., 2009)'
_computing_publication_material 'Olex2 (Dolomanov et al., 2009)'
_computing_structure_refinement 'ShelXL (Sheldrick, 2015)'
_computing_structure_solution 'ShelXS (Sheldrick, 2008)'
_diffrn_ambient_temperature 293(2)
_diffrn_detector 'CCD plate'
_diffrn_detector_area_resol_mean 16.0355
_diffrn_detector_type Eos
_diffrn_measured_fraction_theta_full 0.998
_diffrn_measured_fraction_theta_max 0.998
_diffrn_measurement_details
;
List of Runs (angles in degrees, time in seconds):

  # Type    Start    End  Width  t~exp~   \w     \q     \k     \f   Frames
#--------------------------------------------------------------------------
  1  \w    -11.00  84.00   1.00    3.19    --   16.01  77.00-120.00   95
  2  \w    -52.00  43.00   1.00    3.19    --   16.01 -77.00 120.00   95
  3  \w     -1.00  83.00   1.00    3.19    --   16.01  57.00  90.00   84
  4  \w    -53.00  35.00   1.00    3.19    --   16.01 -37.00 -30.00   88
  5  \w    -25.00  22.00   1.00    3.19    --  -17.11 -99.00 -90.00   47
  6  \w    -25.00  55.00   1.00    3.19    --   16.01 -99.00 -60.00   80
  7  \w     -3.00  61.00   1.00    3.19    --   16.01  37.00  30.00   64
  8  \w     35.00  88.00   1.00    3.19    --   16.01 178.00 -30.00   53
;
_diffrn_measurement_device 'four-circle diffractometer'
_diffrn_measurement_device_type 'Xcalibur, Eos, Gemini'
_diffrn_measurement_method '\w scans'
_diffrn_orient_matrix_type 'CrysAlisPro convention (1999,Acta A55,543-557)'
_diffrn_orient_matrix_UB_11 0.0628780000
_diffrn_orient_matrix_UB_12 0.0149304000
_diffrn_orient_matrix_UB_13 -0.0089457000
_diffrn_orient_matrix_UB_21 -0.0381497000
_diffrn_orient_matrix_UB_22 0.0613093000
_diffrn_orient_matrix_UB_23 0.0071921000
_diffrn_orient_matrix_UB_31 0.0199247000
_diffrn_orient_matrix_UB_32 -0.0202482000
_diffrn_orient_matrix_UB_33 0.0518673000
_diffrn_radiation_monochromator graphite
_diffrn_radiation_probe x-ray
_diffrn_radiation_type MoK\a
_diffrn_radiation_wavelength 0.71073
_diffrn_reflns_av_R_equivalents 0.0265
_diffrn_reflns_av_unetI/netI 0.0308
_diffrn_reflns_limit_h_max 12
_diffrn_reflns_limit_h_min -12
_diffrn_reflns_limit_k_max 14
_diffrn_reflns_limit_k_min -14
_diffrn_reflns_limit_l_max 17
_diffrn_reflns_limit_l_min -17
_diffrn_reflns_number 17889
_diffrn_reflns_theta_full 26.37
_diffrn_reflns_theta_max 26.37
_diffrn_reflns_theta_min 3.37
_diffrn_source 'fine-focus sealed X-ray tube'
_diffrn_source_type 'Enhance (Mo) X-ray Source'
_exptl_absorpt_coefficient_mu 0.062
_exptl_absorpt_correction_T_max 1.00000
_exptl_absorpt_correction_T_min 0.92881
_exptl_absorpt_correction_type multi-scan
_exptl_absorpt_process_details
;
CrysAlisPro 1.171.39.33c (Rigaku Oxford Diffraction, 2017)
Empirical absorption correction using spherical harmonics,
 implemented in SCALE3 ABSPACK scaling algorithm.
;
_exptl_crystal_colour 'clear light colourless'
_exptl_crystal_colour_lustre clear
_exptl_crystal_colour_modifier light
_exptl_crystal_colour_primary colourless
_exptl_crystal_density_diffrn 1.149
_exptl_crystal_density_method 'not measured'
_exptl_crystal_description block
_exptl_crystal_F_000 528
_exptl_crystal_size_max 0.4
_exptl_crystal_size_mid 0.4
_exptl_crystal_size_min 0.4
_refine_diff_density_max 0.260
_refine_diff_density_min -0.364
_refine_diff_density_rms 0.036
_refine_ls_extinction_method none
_refine_ls_goodness_of_fit_ref 1.056
_refine_ls_hydrogen_treatment constr
_refine_ls_matrix_type full
_refine_ls_number_parameters 373
_refine_ls_number_reflns 5943
_refine_ls_number_restraints 5
_refine_ls_restrained_S_all 1.059
_refine_ls_R_factor_all 0.0823
_refine_ls_R_factor_gt 0.0560
_refine_ls_shift/su_max 0.000
_refine_ls_shift/su_mean 0.000
_refine_ls_structure_factor_coef Fsqd
_refine_ls_weighting_details 'calc w=1/[\s^2^(Fo^2^)+(0.0744P)^2^+0.3481P] where P=(Fo^2^+2Fc^2^)/3'
_refine_ls_weighting_scheme calc
_refine_ls_wR_factor_gt 0.1448
_refine_ls_wR_factor_ref 0.1636
_reflns_number_gt 4173
_reflns_number_total 5943
_reflns_threshold_expression >2sigma(I)
_cod_data_source_file d3nj03431c2.cif
_cod_data_source_block 180417_ny_zh_52_b
_cod_depositor_comments 'Adding full bibliography for 7062695--7062696.cif.'
_cod_original_cell_volume 1457.70(18)
_cod_database_code 7062695
_chemical_oxdiff_formula 'C H B O'
_reflns_odcompleteness_completeness 99.76
_reflns_odcompleteness_iscentric 1
_reflns_odcompleteness_theta 26.32
_olex2_refinement_description
;
1. Fixed Uiso
 At 1.2 times of:
  All B(H) groups, All C(H) groups, All C(H,H) groups
 At 1.5 times of:
  All O(H) groups
2. Rigid bond restraints
 C3
 with sigma for 1-2 distances of 0.001 and sigma for 1-3 distances of 0.002
 C1, B1
 with sigma for 1-2 distances of 0.001 and sigma for 1-3 distances of 0.002
 C1, B4
 with sigma for 1-2 distances of 0.001 and sigma for 1-3 distances of 0.002
 C2, C1
 with sigma for 1-2 distances of 0.001 and sigma for 1-3 distances of 0.002
 B2, B3
 with sigma for 1-2 distances of 0.001 and sigma for 1-3 distances of 0.002
 B4, B9
 with sigma for 1-2 distances of 0.001 and sigma for 1-3 distances of 0.002
3. Others
 Fixed Sof: H3A(0.5) H3B(0.5) H0AA(0.5) H1B(0.5)
4.a Ternary CH refined with riding coordinates:
 C3(H3A), C3(H3B)
4.b Aromatic/amide H refined with riding coordinates:
 C19(H19), C7(H7), C8(H8), C6(H6), C5(H5), C21(H21), C25(H25), C22(H22),
 C27(H27), C23(H23), C20(H20), C26(H26), C15(H15), C16(H16), C29(H29), C13(H13),
  C28(H28), C17(H17), C14(H14)
4.c Tetrahedral OH refined with riding coordinates:
 O1(H1B)
4.d Idealised tetrahedral OH refined as rotating group:
 O0AA(H0AA)
4.e Boron cage BH refined with riding coordinates:
 B5(H5A), B1(H1), B10(H10), C1(H1A), B9(H9), B6(H6A), B4(H4), B8(H8A), B7(H7A),
  B2(H2), B3(H3)
;
_olex2_date_sample_data_collection 2018-04-17
_olex2_submission_special_instructions 'No special instructions were received'
_oxdiff_exptl_absorpt_empirical_details
;
Empirical correction (ABSPACK) includes:
- Absorption correction using spherical harmonics
- Frame scaling
;
_oxdiff_exptl_absorpt_empirical_full_max 1.128
_oxdiff_exptl_absorpt_empirical_full_min 0.853

loop_
_space_group_symop_id
_space_group_symop_operation_xyz
1 'x, y, z'
2 '-x, -y, -z'

loop_
_atom_site_label
_atom_site_type_symbol
_atom_site_fract_x
_atom_site_fract_y
_atom_site_fract_z
_atom_site_U_iso_or_equiv
_atom_site_adp_type
_atom_site_occupancy
_atom_site_calc_flag
_atom_site_disorder_assembly
_atom_site_disorder_group
_atom_site_refinement_flags_posn
_atom_site_refinement_flags_adp
C9 C 0.39438(18) 0.29997(17) 0.43991(13) 0.0407(4) Uani 1 d . . . .
C11 C 0.64636(18) 0.28049(16) 0.40496(12) 0.0404(4) Uani 1 d . . . .
C10 C 0.50666(18) 0.32617(16) 0.37348(13) 0.0413(4) Uani 1 d . . . .
C4 C 0.19009(17) 0.24817(17) 0.56943(12) 0.0405(4) Uani 1 d B . . .
C19 C 0.87418(19) 0.32228(18) 0.36924(14) 0.0471(4) Uani 1 d . . . .
H19 H 0.8719 0.3414 0.4322 0.057 Uiso 1 calc . . R .
C7 C 0.18212(19) 0.37043(18) 0.53289(13) 0.0464(4) Uani 1 d . . . .
H7 H 0.1091 0.4359 0.5523 0.056 Uiso 1 calc . . R .
C2 C 0.13899(18) 0.19897(17) 0.75394(13) 0.0443(4) Uani 1 d B . . U
C18 C 0.76508(18) 0.28819(16) 0.33794(12) 0.0413(4) Uani 1 d . . . .
C8 C 0.28185(19) 0.39552(18) 0.46798(14) 0.0471(4) Uani 1 d . . . .
H8 H 0.2733 0.4780 0.4427 0.056 Uiso 1 calc . . R .
C6 C 0.3984(2) 0.17909(18) 0.47380(14) 0.0489(5) Uani 1 d B . . .
H6 H 0.4703 0.1136 0.4535 0.059 Uiso 1 calc . . R .
C3 C 0.08726(18) 0.2176(2) 0.64393(13) 0.0464(5) Uani 1 d . . . U
H3A H 0.0799 0.1389 0.6355 0.056 Uiso 0.50 calc A 1 R .
H3B H -0.0004 0.2921 0.6327 0.056 Uiso 0.50 calc A 2 R .
C24 C 0.69356(18) 0.21225(17) 0.51055(13) 0.0413(4) Uani 1 d . . . .
C5 C 0.2972(2) 0.15381(18) 0.53742(14) 0.0489(5) Uani 1 d . . . .
H5 H 0.3018 0.0717 0.5588 0.059 Uiso 1 calc B . R .
C21 C 0.7742(2) 0.2562(2) 0.24500(14) 0.0521(5) Uani 1 d . . . .
H21 H 0.7042 0.2308 0.2229 0.063 Uiso 1 calc . . R .
C25 C 0.6334(2) 0.2621(2) 0.59210(14) 0.0506(5) Uani 1 d . . . .
H25 H 0.5644 0.3422 0.5816 0.061 Uiso 1 calc . . R .
C22 C 0.8869(2) 0.2618(2) 0.18509(15) 0.0615(6) Uani 1 d . . . .
H22 H 0.8918 0.2405 0.1229 0.074 Uiso 1 calc . . R .
C12 C 0.45107(18) 0.40160(18) 0.27120(13) 0.0456(4) Uani 1 d . . . .
C27 C 0.8011(2) 0.09473(18) 0.52930(15) 0.0531(5) Uani 1 d . . . .
H27 H 0.8467 0.0615 0.4758 0.064 Uiso 1 calc . . R .
C23 C 0.9915(2) 0.2986(2) 0.21673(16) 0.0626(6) Uani 1 d . . . .
H23 H 1.0663 0.3033 0.1757 0.075 Uiso 1 calc . . R .
C20 C 0.9855(2) 0.3283(2) 0.30888(16) 0.0565(5) Uani 1 d . . . .
H20 H 1.0567 0.3526 0.3307 0.068 Uiso 1 calc . . R .
C26 C 0.6751(2) 0.1943(2) 0.68863(15) 0.0638(6) Uani 1 d . . . .
H26 H 0.6338 0.2288 0.7426 0.077 Uiso 1 calc . . R .
C15 C 0.4868(2) 0.50354(19) 0.22760(15) 0.0551(5) Uani 1 d . . . .
H15 H 0.5474 0.5274 0.2626 0.066 Uiso 1 calc . . R .
C16 C 0.4333(2) 0.5710(2) 0.13189(17) 0.0692(6) Uani 1 d . . . .
H16 H 0.4575 0.6400 0.1034 0.083 Uiso 1 calc . . R .
C29 C 0.7770(3) 0.0762(3) 0.70528(17) 0.0724(7) Uani 1 d . . . .
H29 H 0.8026 0.0298 0.7703 0.087 Uiso 1 calc . . R .
B5 B 0.0142(3) 0.2307(2) 0.84148(17) 0.0535(6) Uani 1 d . . . .
H5A H -0.1021 0.2624 0.8247 0.064 Uiso 1 calc B . R .
C13 C 0.3584(2) 0.3702(2) 0.21722(16) 0.0662(6) Uani 1 d . . . .
H13 H 0.3301 0.3037 0.2461 0.079 Uiso 1 calc . . R .
B1 B 0.1131(3) 0.3251(2) 0.80259(17) 0.0561(5) Uani 1 d B . . U
H1 H 0.0617 0.4208 0.7587 0.067 Uiso 1 calc . . R .
C28 C 0.8414(3) 0.0265(2) 0.62561(18) 0.0707(6) Uani 1 d . . . .
H28 H 0.9118 -0.0530 0.6367 0.085 Uiso 1 calc . . R .
C17 C 0.3447(3) 0.5358(3) 0.07938(17) 0.0768(8) Uani 1 d . . . .
H17 H 0.3100 0.5801 0.0149 0.092 Uiso 1 calc . . R .
C14 C 0.3077(3) 0.4358(3) 0.12187(17) 0.0805(8) Uani 1 d . . . .
H14 H 0.2479 0.4118 0.0862 0.097 Uiso 1 calc . . R .
B10 B 0.0954(4) 0.1303(3) 0.95462(19) 0.0747(8) Uani 1 d B . . .
H10 H 0.0338 0.0950 1.0135 0.090 Uiso 1 calc . . R .
C1 C 0.2820(3) 0.2325(3) 0.77995(18) 0.0842(7) Uani 1 d . . . U
H1A H 0.3452 0.2657 0.7210 0.101 Uiso 1 calc B . R .
B9 B 0.1245(3) 0.0786(3) 0.84195(18) 0.0681(7) Uani 1 d B . . U
H9 H 0.0810 0.0101 0.8257 0.082 Uiso 1 calc . . R .
B6 B 0.0845(3) 0.2875(3) 0.92894(19) 0.0706(7) Uani 1 d B . . .
H6A H 0.0152 0.3559 0.9703 0.085 Uiso 1 calc . . R .
B4 B 0.2926(3) 0.0800(3) 0.8012(2) 0.0875(8) Uani 1 d B . . U
H4 H 0.3598 0.0124 0.7584 0.105 Uiso 1 calc . . R .
B8 B 0.2681(4) 0.0370(4) 0.9304(2) 0.1012(12) Uani 1 d . . . .
H8A H 0.3204 -0.0593 0.9729 0.121 Uiso 1 calc B . R .
B7 B 0.2434(4) 0.1674(4) 0.9838(2) 0.0887(10) Uani 1 d B . . .
H7A H 0.2795 0.1564 1.0616 0.106 Uiso 1 calc . . R .
B2 B 0.2512(4) 0.2912(4) 0.8884(2) 0.0918(9) Uani 1 d B . . U
H2 H 0.2912 0.3627 0.9028 0.110 Uiso 1 calc . . R .
B3 B 0.3651(3) 0.1377(5) 0.8888(2) 0.1103(13) Uani 1 d B . . U
H3 H 0.4816 0.1080 0.9039 0.132 Uiso 1 calc . . R .
O0AA O -0.05021(16) 0.31053(18) 0.62392(13) 0.0594(8) Uani 0.793(5) d B 1 . .
H0AA H -0.1108 0.2813 0.6469 0.089 Uiso 0.50 calc B 1 GR .
O1 O 0.0547(10) 0.1370(10) 0.6193(7) 0.076(4) Uani 0.182(6) d B 2 . .
H1B H 0.0912 0.0708 0.6598 0.115 Uiso 0.50 calc B 2 R .

loop_
_atom_site_aniso_label
_atom_site_aniso_U_11
_atom_site_aniso_U_22
_atom_site_aniso_U_33
_atom_site_aniso_U_23
_atom_site_aniso_U_13
_atom_site_aniso_U_12
C9 0.0361(9) 0.0458(10) 0.0388(9) -0.0098(8) 0.0026(7) -0.0124(8)
C11 0.0389(9) 0.0442(10) 0.0400(9) -0.0152(8) 0.0063(7) -0.0141(8)
C10 0.0421(9) 0.0424(10) 0.0407(9) -0.0124(7) 0.0060(7) -0.0149(8)
C4 0.0334(8) 0.0513(11) 0.0373(9) -0.0112(8) -0.0006(7) -0.0145(8)
C19 0.0453(10) 0.0515(11) 0.0459(10) -0.0124(8) 0.0033(8) -0.0178(9)
C7 0.0366(9) 0.0488(11) 0.0458(10) -0.0121(8) 0.0057(7) -0.0048(8)
C2 0.0382(9) 0.0507(11) 0.0411(9) -0.0093(8) 0.0044(7) -0.0126(8)
C18 0.0387(9) 0.0420(10) 0.0395(9) -0.0097(8) 0.0037(7) -0.0096(7)
C8 0.0439(10) 0.0405(10) 0.0492(10) -0.0038(8) 0.0041(8) -0.0093(8)
C6 0.0452(10) 0.0444(11) 0.0585(11) -0.0203(9) 0.0149(8) -0.0133(8)
C3 0.0346(9) 0.0611(12) 0.0435(10) -0.0133(9) 0.0014(7) -0.0158(9)
C24 0.0389(9) 0.0484(10) 0.0410(9) -0.0123(8) 0.0052(7) -0.0195(8)
C5 0.0495(10) 0.0441(10) 0.0575(12) -0.0153(9) 0.0114(9) -0.0201(9)
C21 0.0482(10) 0.0629(13) 0.0456(10) -0.0193(9) 0.0060(8) -0.0163(9)
C25 0.0448(10) 0.0637(13) 0.0440(10) -0.0185(9) 0.0059(8) -0.0166(9)
C22 0.0596(13) 0.0745(15) 0.0418(11) -0.0163(10) 0.0133(9) -0.0123(11)
C12 0.0376(9) 0.0538(11) 0.0430(10) -0.0116(8) 0.0064(7) -0.0132(8)
C27 0.0544(11) 0.0477(11) 0.0539(11) -0.0125(9) 0.0046(9) -0.0135(9)
C23 0.0498(12) 0.0727(15) 0.0580(13) -0.0045(11) 0.0167(10) -0.0192(11)
C20 0.0476(11) 0.0617(13) 0.0609(13) -0.0066(10) 0.0052(9) -0.0241(10)
C26 0.0593(13) 0.0942(18) 0.0424(11) -0.0190(11) 0.0071(9) -0.0306(13)
C15 0.0515(11) 0.0571(12) 0.0536(12) -0.0065(10) 0.0022(9) -0.0185(10)
C16 0.0633(13) 0.0716(15) 0.0602(13) 0.0071(11) 0.0062(11) -0.0209(12)
C29 0.0745(15) 0.0885(18) 0.0479(12) 0.0063(12) -0.0056(11) -0.0325(14)
B5 0.0512(12) 0.0691(15) 0.0475(12) -0.0206(11) 0.0120(10) -0.0262(11)
C13 0.0655(13) 0.0875(17) 0.0535(12) -0.0084(11) -0.0024(10) -0.0401(13)
B1 0.0787(13) 0.0534(13) 0.0453(12) -0.0074(10) -0.0059(11) -0.0355(11)
C28 0.0720(15) 0.0558(13) 0.0694(15) 0.0024(11) -0.0067(12) -0.0128(11)
C17 0.0621(14) 0.107(2) 0.0451(12) 0.0018(13) -0.0015(10) -0.0205(14)
C14 0.0790(16) 0.119(2) 0.0510(13) -0.0091(14) -0.0082(11) -0.0479(16)
B10 0.107(2) 0.089(2) 0.0438(13) -0.0116(13) 0.0185(14) -0.0556(19)
C1 0.0562(11) 0.1478(19) 0.0571(13) -0.0140(14) -0.0029(10) -0.0505(12)
B9 0.1003(17) 0.0574(15) 0.0498(14) -0.0081(12) 0.0107(13) -0.0344(15)
B6 0.093(2) 0.083(2) 0.0501(14) -0.0245(13) 0.0095(13) -0.0442(17)
B4 0.0586(13) 0.1041(17) 0.0559(15) -0.0045(15) -0.0023(12) 0.0171(14)
B8 0.118(3) 0.087(2) 0.0571(17) 0.0096(16) -0.0108(17) 0.001(2)
B7 0.102(2) 0.128(3) 0.0417(14) -0.0034(16) -0.0105(14) -0.055(2)
B2 0.108(2) 0.147(3) 0.0521(15) -0.0098(18) -0.0103(15) -0.0887(19)
B3 0.0580(17) 0.191(3) 0.0563(17) 0.000(2) -0.0176(14) -0.0271(19)
O0AA 0.0269(9) 0.0864(15) 0.0504(11) -0.0005(9) -0.0027(7) -0.0100(8)
O1 0.083(7) 0.097(8) 0.080(7) -0.034(5) 0.029(5) -0.061(6)

loop_
_atom_type_symbol
_atom_type_description
_atom_type_scat_dispersion_real
_atom_type_scat_dispersion_imag
_atom_type_scat_source
C C 0.0033 0.0016 'International Tables Vol C Tables 4.2.6.8 and 6.1.1.4'
H H 0.0000 0.0000 'International Tables Vol C Tables 4.2.6.8 and 6.1.1.4'
B B 0.0013 0.0007 'International Tables Vol C Tables 4.2.6.8 and 6.1.1.4'
O O 0.0106 0.0060 'International Tables Vol C Tables 4.2.6.8 and 6.1.1.4'

loop_
_geom_angle_atom_site_label_1
_geom_angle_atom_site_label_2
_geom_angle_atom_site_label_3
_geom_angle
_geom_angle_site_symmetry_1
_geom_angle_site_symmetry_3
_geom_angle_publ_flag
C8 C9 C10 121.44(16) . . ?
C6 C9 C10 120.78(16) . . ?
C6 C9 C8 117.77(16) . . ?
C10 C11 C18 123.56(15) . . ?
C10 C11 C24 121.42(15) . . ?
C18 C11 C24 114.96(14) . . ?
C11 C10 C9 121.28(16) . . ?
C11 C10 C12 124.25(16) . . ?
C12 C10 C9 114.44(14) . . ?
C7 C4 C3 121.72(17) . . ?
C5 C4 C7 118.28(16) . . ?
C5 C4 C3 119.98(17) . . ?
C20 C19 C18 121.24(18) . . ?
C8 C7 C4 120.54(17) . . ?
C3 C2 B5 118.70(15) . . ?
C3 C2 B1 119.08(16) . . ?
C3 C2 C1 120.61(15) . . ?
C3 C2 B9 119.85(17) . . ?
C3 C2 B4 119.75(17) . . ?
B5 C2 B9 61.14(14) . . ?
B1 C2 B5 61.46(13) . . ?
B1 C2 B9 111.18(16) . . ?
B1 C2 B4 111.93(19) . . ?
C1 C2 B5 111.18(16) . . ?
C1 C2 B1 61.28(16) . . ?
C1 C2 B9 111.12(17) . . ?
C1 C2 B4 61.21(18) . . ?
B4 C2 B5 112.41(16) . . ?
B4 C2 B9 62.26(17) . . ?
C19 C18 C11 120.49(16) . . ?
C21 C18 C11 121.54(16) . . ?
C21 C18 C19 117.90(17) . . ?
C7 C8 C9 121.17(17) . . ?
C9 C6 C5 121.11(17) . . ?
C4 C3 C2 112.84(14) . . ?
O0AA C3 C4 110.24(16) . . ?
O0AA C3 C2 110.46(16) . . ?
O1 C3 C4 107.2(4) . . ?
O1 C3 C2 119.2(5) . . ?
O1 C3 O0AA 95.5(5) . . ?
C25 C24 C11 122.24(16) . . ?
C25 C24 C27 117.91(17) . . ?
C27 C24 C11 119.85(16) . . ?
C4 C5 C6 120.98(17) . . ?
C22 C21 C18 120.45(19) . . ?
C26 C25 C24 120.7(2) . . ?
C23 C22 C21 120.5(2) . . ?
C15 C12 C10 122.54(17) . . ?
C15 C12 C13 117.90(18) . . ?
C13 C12 C10 119.55(17) . . ?
C28 C27 C24 121.3(2) . . ?
C20 C23 C22 119.77(19) . . ?
C23 C20 C19 120.1(2) . . ?
C29 C26 C25 120.3(2) . . ?
C12 C15 C16 120.8(2) . . ?
C17 C16 C15 119.9(2) . . ?
C26 C29 C28 119.9(2) . . ?
C2 B5 B1 58.70(13) . . ?
C2 B5 B10 106.21(18) . . ?
C2 B5 B9 59.43(13) . . ?
C2 B5 B6 106.40(17) . . ?
B1 B5 B10 107.31(17) . . ?
B1 B5 B9 107.56(18) . . ?
B1 B5 B6 59.70(14) . . ?
B10 B5 B6 60.49(16) . . ?
B9 B5 B10 60.32(16) . . ?
B9 B5 B6 109.1(2) . . ?
C14 C13 C12 121.2(2) . . ?
C2 B1 B5 59.84(12) . . ?
C2 B1 C1 59.20(14) . . ?
C2 B1 B6 108.29(17) . . ?
C2 B1 B2 108.6(2) . . ?
B5 B1 B6 60.95(14) . . ?
C1 B1 B5 108.20(19) . . ?
C1 B1 B6 108.99(19) . . ?
C1 B1 B2 60.90(18) . . ?
B2 B1 B5 110.21(19) . . ?
B2 B1 B6 60.94(16) . . ?
C29 C28 C27 119.8(2) . . ?
C14 C17 C16 119.9(2) . . ?
C17 C14 C13 120.3(2) . . ?
B5 B10 B6 59.80(15) . . ?
B5 B10 B7 107.53(19) . . ?
B9 B10 B5 59.15(14) . . ?
B9 B10 B6 107.65(18) . . ?
B9 B10 B7 108.5(2) . . ?
B8 B10 B5 107.77(18) . . ?
B8 B10 B9 60.60(18) . . ?
B8 B10 B6 108.5(2) . . ?
B8 B10 B7 60.5(2) . . ?
B7 B10 B6 59.94(18) . . ?
C2 C1 B1 59.52(12) . . ?
C2 C1 B4 60.01(15) . . ?
C2 C1 B2 107.95(18) . . ?
C2 C1 B3 109.3(2) . . ?
B1 C1 B4 109.51(18) . . ?
B1 C1 B2 59.74(17) . . ?
B4 C1 B2 112.0(2) . . ?
B3 C1 B1 109.3(2) . . ?
B3 C1 B4 62.7(2) . . ?
B3 C1 B2 61.4(2) . . ?
C2 B9 B5 59.43(13) . . ?
C2 B9 B10 106.38(19) . . ?
C2 B9 B4 58.76(14) . . ?
C2 B9 B8 105.7(2) . . ?
B5 B9 B10 60.53(16) . . ?
B5 B9 B4 108.2(2) . . ?
B5 B9 B8 108.1(2) . . ?
B10 B9 B4 108.2(2) . . ?
B10 B9 B8 59.63(19) . . ?
B4 B9 B8 60.29(19) . . ?
B5 B6 B10 59.71(15) . . ?
B5 B6 B7 107.3(2) . . ?
B1 B6 B5 59.35(13) . . ?
B1 B6 B10 106.42(19) . . ?
B1 B6 B7 106.3(2) . . ?
B1 B6 B2 59.04(15) . . ?
B7 B6 B10 59.76(19) . . ?
B2 B6 B5 107.4(2) . . ?
B2 B6 B10 107.9(3) . . ?
B2 B6 B7 60.20(19) . . ?
C2 B4 C1 58.77(15) . . ?
C2 B4 B9 58.98(14) . . ?
C2 B4 B8 105.7(2) . . ?
C2 B4 B3 104.6(2) . . ?
C1 B4 B9 106.6(2) . . ?
C1 B4 B8 106.1(3) . . ?
C1 B4 B3 58.0(2) . . ?
B9 B4 B8 60.10(19) . . ?
B9 B4 B3 107.5(2) . . ?
B8 B4 B3 60.2(2) . . ?
B10 B8 B9 59.77(18) . . ?
B10 B8 B4 107.8(2) . . ?
B10 B8 B7 60.06(19) . . ?
B10 B8 B3 107.3(3) . . ?
B9 B8 B4 59.61(16) . . ?
B9 B8 B7 107.5(2) . . ?
B9 B8 B3 107.1(2) . . ?
B4 B8 B3 60.1(2) . . ?
B7 B8 B4 107.9(3) . . ?
B7 B8 B3 59.4(2) . . ?
B10 B7 B6 60.29(17) . . ?
B10 B7 B8 59.5(2) . . ?
B10 B7 B2 107.8(2) . . ?
B6 B7 B8 108.0(2) . . ?
B2 B7 B6 59.57(18) . . ?
B2 B7 B8 108.3(2) . . ?
B3 B7 B10 107.7(2) . . ?
B3 B7 B6 107.5(2) . . ?
B3 B7 B8 60.6(2) . . ?
B3 B7 B2 59.8(2) . . ?
B1 B2 C1 59.36(15) . . ?
B1 B2 B6 60.02(16) . . ?
B1 B2 B7 107.1(2) . . ?
B1 B2 B3 106.3(2) . . ?
C1 B2 B6 107.06(19) . . ?
C1 B2 B7 105.7(3) . . ?
C1 B2 B3 58.09(19) . . ?
B6 B2 B7 60.24(18) . . ?
B6 B2 B3 108.1(2) . . ?
B3 B2 B7 59.9(2) . . ?
C1 B3 B4 59.24(17) . . ?
C1 B3 B8 106.7(2) . . ?
C1 B3 B7 107.8(2) . . ?
C1 B3 B2 60.47(19) . . ?
B4 B3 B8 59.7(2) . . ?
B7 B3 B4 108.0(2) . . ?
B7 B3 B8 60.0(2) . . ?
B2 B3 B4 108.5(2) . . ?
B2 B3 B8 108.2(2) . . ?
B2 B3 B7 60.3(2) . . ?

loop_
_geom_bond_atom_site_label_1
_geom_bond_atom_site_label_2
_geom_bond_distance
_geom_bond_site_symmetry_2
_geom_bond_publ_flag
C9 C10 1.497(2) . ?
C9 C8 1.385(2) . ?
C9 C6 1.382(3) . ?
C11 C10 1.350(2) . ?
C11 C18 1.492(2) . ?
C11 C24 1.495(2) . ?
C10 C12 1.492(2) . ?
C4 C7 1.390(3) . ?
C4 C3 1.505(2) . ?
C4 C5 1.374(2) . ?
C19 C18 1.390(3) . ?
C19 C20 1.376(3) . ?
C7 C8 1.382(3) . ?
C2 C3 1.550(2) . ?
C2 B5 1.699(3) . ?
C2 B1 1.679(3) . ?
C2 C1 1.673(3) . ?
C2 B9 1.699(3) . ?
C2 B4 1.695(3) . ?
C18 C21 1.389(3) . ?
C6 C5 1.384(3) . ?
C3 O0AA 1.406(2) . ?
C3 O1 1.211(9) . ?
C24 C25 1.387(3) . ?
C24 C27 1.389(3) . ?
C21 C22 1.383(3) . ?
C25 C26 1.381(3) . ?
C22 C23 1.373(3) . ?
C12 C15 1.379(3) . ?
C12 C13 1.388(3) . ?
C27 C28 1.378(3) . ?
C23 C20 1.369(3) . ?
C26 C29 1.372(3) . ?
C15 C16 1.390(3) . ?
C16 C17 1.373(4) . ?
C29 C28 1.376(3) . ?
B5 B1 1.726(3) . ?
B5 B10 1.752(4) . ?
B5 B9 1.728(4) . ?
B5 B6 1.754(4) . ?
C13 C14 1.375(3) . ?
B1 C1 1.708(4) . ?
B1 B6 1.732(3) . ?
B1 B2 1.715(4) . ?
C17 C14 1.363(4) . ?
B10 B9 1.749(4) . ?
B10 B6 1.766(4) . ?
B10 B8 1.746(5) . ?
B10 B7 1.757(4) . ?
C1 B4 1.715(5) . ?
C1 B2 1.735(4) . ?
C1 B3 1.693(4) . ?
B9 B4 1.755(4) . ?
B9 B8 1.763(5) . ?
B6 B7 1.760(5) . ?
B6 B2 1.748(4) . ?
B4 B8 1.767(4) . ?
B4 B3 1.774(6) . ?
B8 B7 1.764(6) . ?
B8 B3 1.775(6) . ?
B7 B2 1.759(5) . ?
B7 B3 1.753(5) . ?
B2 B3 1.751(6) . ?
